data_1533017
loop_
_publ_author_name
'Potapov, P.L.'
'Kulkova, S.E.'
'Shelyakov, A.V.'
'Okutsu, K.'
'Miyazaki, S.'
'Schryvers, D.'

_publ_section_title
;
 Crystal structure of orthorhombic martensite in Ti Ni - Cu and Ti Ni - Pd
 intermetallics
;
_journal_name_full 'Journal of Physics IV France'
_journal_page_first 727
_journal_page_last 730
_journal_volume 112
_journal_year 2003
_chemical_formula_sum 'Ni0.5 Pd0.5 Ti'
_chemical_name_systematic 'Ti Ni0.5 Pd0.5'
_space_group_IT_number 51
_symmetry_space_group_name_Hall '-P 2b 2'
_symmetry_space_group_name_H-M 'P m m b'
_cell_angle_alpha 90
_cell_angle_beta 90
_cell_angle_gamma 90
_cell_formula_units_Z 2
_cell_length_a 2.811
_cell_length_b 4.421
_cell_length_c 4.694
_cell_volume 58.334
_citation_journal_id_ASTM JPICEI
_cod_data_source_file Potapov_JPICEI_2003_1608.cif
_cod_data_source_block Ni0.5Pd0.5Ti1
_cod_original_cell_volume 58.33436
_cod_original_sg_symbol_Hall '-P 2a 2a (y,-x,z)'
_cod_original_formula_sum 'Ni0.5 Pd0.5 Ti1'
_cod_database_code 1533017

loop_
_symmetry_equiv_pos_as_xyz
x,y,z
-x,-y+1/2,z
-x,y+1/2,-z
x,-y,-z
-x,-y,-z
x,y-1/2,-z
x,-y-1/2,z
-x,y,z

loop_
_atom_site_label
_atom_site_type_symbol
_atom_site_fract_x
_atom_site_fract_y
_atom_site_fract_z
_atom_site_occupancy
_atom_site_U_iso_or_equiv
Pd1 Pd 0 0.25 0.682 0.5 0.0
Ti1 Ti 0.5 0.25 0.213 1 0.0
Ni1 Ni 0 0.25 0.682 0.5 0.0
